data_4034891
loop_
_publ_author_name
'Chang, Meng-Yang'
'Hsiao, Yu-Ting'
'Lai, Kai-Hsiang'

_publ_section_title
;
 mCPBA-Mediated Intramolecular Oxidative Annulation of ortho-Crotyl or
 Cinnamyl Arylaldehydes: Synthesis of Benzofused Five-, Six-, and
 Seven-Membered Oxacycles.
;
_journal_issue 22
_journal_name_full 'The Journal of organic chemistry'
_journal_page_first 14110
_journal_page_last 14119
_journal_paper_doi 10.1021/acs.joc.8b02146
_journal_volume 83
_journal_year 2018
_chemical_formula_sum 'C19 H23 O4.5'
_chemical_formula_weight 323.37
_space_group_crystal_system monoclinic
_space_group_IT_number 15
_space_group_name_Hall '-C 2yc'
_space_group_name_H-M_alt 'C 1 2/c 1'
_atom_sites_solution_hydrogens mixed
_audit_creation_method SHELXL-2014/6
_cell_angle_alpha 90
_cell_angle_beta 118.174(10)
_cell_angle_gamma 90
_cell_formula_units_Z 8
_cell_length_a 35.856(6)
_cell_length_b 5.1944(10)
_cell_length_c 19.808(3)
_cell_measurement_reflns_used 3145
_cell_measurement_temperature 100(2)
_cell_measurement_theta_max 25.0573
_cell_measurement_theta_min 2.3296
_cell_volume 3252.1(10)
_computing_cell_refinement 'SAINT V8.34A (Bruker AXS Inc., 2013)'
_computing_data_collection 'Bruker APEX2'
_computing_data_reduction 'SAINT V8.34A (Bruker AXS Inc., 2013)'
_computing_molecular_graphics 'Bruker SHELXTL'
_computing_publication_material 'Bruker SHELXTL'
_computing_structure_refinement 'SHELXL-2014/6 (Sheldrick, 2014)'
_diffrn_ambient_temperature 100(2)
_diffrn_detector_area_resol_mean 8.3333
_diffrn_measured_fraction_theta_full 0.969
_diffrn_measured_fraction_theta_max 0.944
_diffrn_measurement_device_type 'Bruker APEX-II CCD'
_diffrn_measurement_method '\f and \w scans'
_diffrn_radiation_type MoK\a
_diffrn_radiation_wavelength 0.71073
_diffrn_reflns_av_R_equivalents 0.0883
_diffrn_reflns_av_unetI/netI 0.1070
_diffrn_reflns_Laue_measured_fraction_full 0.969
_diffrn_reflns_Laue_measured_fraction_max 0.944
_diffrn_reflns_limit_h_max 37
_diffrn_reflns_limit_h_min -42
_diffrn_reflns_limit_k_max 6
_diffrn_reflns_limit_k_min 0
_diffrn_reflns_limit_l_max 23
_diffrn_reflns_limit_l_min 0
_diffrn_reflns_number 2882
_diffrn_reflns_point_group_measured_fraction_full 0.969
_diffrn_reflns_point_group_measured_fraction_max 0.944
_diffrn_reflns_theta_full 25.000
_diffrn_reflns_theta_max 25.331
_diffrn_reflns_theta_min 1.288
_exptl_absorpt_coefficient_mu 0.093
_exptl_absorpt_correction_T_max 0.9480
_exptl_absorpt_correction_T_min 0.7442
_exptl_absorpt_correction_type multi-scan
_exptl_absorpt_process_details 'TWINABS V2012/1 (Bruker AXS Inc.)'
_exptl_crystal_colour colorless
_exptl_crystal_density_diffrn 1.321
_exptl_crystal_density_meas ?
_exptl_crystal_density_method 'not measured'
_exptl_crystal_description lump
_exptl_crystal_F_000 1384
_exptl_crystal_size_max 0.20
_exptl_crystal_size_mid 0.15
_exptl_crystal_size_min 0.15
_refine_diff_density_max 0.511
_refine_diff_density_min -0.400
_refine_diff_density_rms 0.096
_refine_ls_extinction_method none
_refine_ls_goodness_of_fit_ref 1.236
_refine_ls_hydrogen_treatment constr
_refine_ls_matrix_type full
_refine_ls_number_parameters 217
_refine_ls_number_reflns 2882
_refine_ls_number_restraints 177
_refine_ls_restrained_S_all 1.203
_refine_ls_R_factor_all 0.1516
_refine_ls_R_factor_gt 0.1046
_refine_ls_shift/su_max 0.000
_refine_ls_shift/su_mean 0.000
_refine_ls_structure_factor_coef Fsqd
_refine_ls_weighting_details 'w=1/[\s^2^(Fo^2^)+(0.0489P)^2^+48.2303P] where P=(Fo^2^+2Fc^2^)/3'
_refine_ls_weighting_scheme calc
_refine_ls_wR_factor_gt 0.2618
_refine_ls_wR_factor_ref 0.2804
_reflns_Friedel_coverage 0.000
_reflns_number_gt 1937
_reflns_number_total 2882
_reflns_threshold_expression 'I > 2\s(I)'
_cod_data_source_file jo8b02146_si_002.cif
_cod_data_source_block twin5
_cod_depositor_comments
;
The following automatic conversions were performed:

data item '_exptl_crystal_density_meas' value 'not measured' was
changed to '?' -- the value is perceived as not measured.

Automatic conversion script
Id: cif_fix_values 6909 2019-04-08 15:41:33Z antanas 
;
_cod_original_sg_symbol_H-M 'C 2/c'
_cod_original_formula_sum 'C19 H23 O4.50'
_cod_database_code 4034891
_shelx_space_group_comment
;
The symmetry employed for this shelxl refinement is uniquely defined
by the following loop, which should always be used as a source of
symmetry information in preference to the above space-group names.
They are only intended as comments.
;
_shelxl_version_number 2014/6

loop_
_space_group_symop_operation_xyz
'x, y, z'
'-x, y, -z+1/2'
'x+1/2, y+1/2, z'
'-x+1/2, y+1/2, -z+1/2'
'-x, -y, -z'
'x, -y, z-1/2'
'-x+1/2, -y+1/2, -z'
'x+1/2, -y+1/2, z-1/2'

loop_
_atom_site_label
_atom_site_type_symbol
_atom_site_fract_x
_atom_site_fract_y
_atom_site_fract_z
_atom_site_U_iso_or_equiv
_atom_site_adp_type
_atom_site_occupancy
_atom_site_site_symmetry_order
_atom_site_calc_flag
_atom_site_refinement_flags_posn
_atom_site_refinement_flags_adp
_atom_site_refinement_flags_occupancy
C1 C 0.5290(3) 0.765(2) 0.3950(6) 0.034(2) Uani 1 1 d . U .
H1 H 0.5396 0.8635 0.3642 0.040 Uiso 1 1 calc R U .
O1 O 0.53718(19) 0.5000(14) 0.3909(4) 0.0337(17) Uani 1 1 d . U .
C2 C 0.5535(3) 0.856(2) 0.4781(5) 0.027(2) Uani 1 1 d . U .
H2A H 0.5417 0.7744 0.5091 0.032 Uiso 1 1 calc R U .
H2B H 0.5509 1.0449 0.4807 0.032 Uiso 1 1 calc R U .
O2 O 0.72821(17) 0.6047(12) 0.6001(3) 0.0191(14) Uani 1 1 d . U .
C3 C 0.6003(3) 0.7805(17) 0.5099(5) 0.0205(18) Uani 1 1 d . U .
O3 O 0.70666(17) 0.9626(12) 0.6644(3) 0.0231(15) Uani 1 1 d . U .
C4 C 0.6317(3) 0.9123(19) 0.5749(5) 0.0217(19) Uani 1 1 d . U .
H4 H 0.6237 1.0445 0.5986 0.026 Uiso 1 1 calc R U .
C5 C 0.6738(3) 0.8473(18) 0.6034(5) 0.0201(18) Uani 1 1 d . U .
C6 C 0.6856(3) 0.6541(18) 0.5672(5) 0.0197(19) Uani 1 1 d . U .
C7 C 0.6548(3) 0.5308(17) 0.5034(5) 0.0172(18) Uani 1 1 d . U .
H7 H 0.6626 0.4011 0.4786 0.021 Uiso 1 1 calc R U .
C8 C 0.6123(3) 0.5965(18) 0.4752(5) 0.022(2) Uani 1 1 d . U .
C9 C 0.5797(3) 0.4574(19) 0.4038(5) 0.025(2) Uani 1 1 d . U .
H9A H 0.5822 0.5185 0.3588 0.030 Uiso 1 1 calc R U .
H9B H 0.5858 0.2704 0.4095 0.030 Uiso 1 1 calc R U .
C10 C 0.4808(3) 0.815(2) 0.3602(6) 0.040(2) Uani 1 1 d . U .
H10 H 0.4761 0.9961 0.3719 0.048 Uiso 1 1 calc R U .
C11 C 0.6963(3) 1.1631(18) 0.7031(5) 0.023(2) Uani 1 1 d . U .
H11A H 0.6821 1.3046 0.6673 0.035 Uiso 1 1 calc R U .
H11B H 0.7222 1.2269 0.7465 0.035 Uiso 1 1 calc R U .
H11C H 0.6774 1.0939 0.7218 0.035 Uiso 1 1 calc R U .
C12 C 0.4597(3) 0.635(2) 0.3894(6) 0.047(3) Uani 1 1 d . U .
H12A H 0.4292 0.6691 0.3637 0.070 Uiso 1 1 calc R U .
H12B H 0.4711 0.6595 0.4447 0.070 Uiso 1 1 calc R U .
H12C H 0.4648 0.4576 0.3791 0.070 Uiso 1 1 calc R U .
C13 C 0.7411(3) 0.3997(18) 0.5681(5) 0.022(2) Uani 1 1 d . U .
H13A H 0.7348 0.4427 0.5151 0.026 Uiso 1 1 calc R U .
H13B H 0.7257 0.2399 0.5668 0.026 Uiso 1 1 calc R U .
C14 C 0.7880(3) 0.3617(17) 0.6176(5) 0.0167(17) Uani 1 1 d . U .
C15 C 0.8027(3) 0.1616(18) 0.6704(5) 0.024(2) Uani 1 1 d . U .
H15 H 0.7833 0.0467 0.6747 0.029 Uiso 1 1 calc R U .
C16 C 0.8466(3) 0.1299(19) 0.7177(6) 0.030(2) Uani 1 1 d . U .
H16 H 0.8570 -0.0083 0.7533 0.036 Uiso 1 1 calc R U .
C17 C 0.8744(3) 0.3013(18) 0.7119(5) 0.026(2) Uani 1 1 d . U .
H17 H 0.9039 0.2838 0.7447 0.031 Uiso 1 1 calc R U .
C18 C 0.8597(3) 0.496(2) 0.6592(6) 0.033(2) Uani 1 1 d . U .
H18 H 0.8791 0.6101 0.6547 0.039 Uiso 1 1 calc R U .
C19 C 0.8167(3) 0.5275(18) 0.6124(5) 0.023(2) Uani 1 1 d . U .
H19 H 0.8068 0.6644 0.5763 0.027 Uiso 1 1 calc R U .
O4 O 0.4619(2) 0.7832(18) 0.2791(4) 0.054(2) Uani 1 1 d . U .
H4A H 0.4671 0.9125 0.2596 0.081 Uiso 1 1 calc R U .
O5 O 0.5000 0.227(2) 0.2500 0.043(3) Uani 1 2 d S T P
H5A H 0.4950 0.3346 0.2130 0.050 Uiso 1 1 d . U .

loop_
_atom_site_aniso_label
_atom_site_aniso_U_11
_atom_site_aniso_U_22
_atom_site_aniso_U_33
_atom_site_aniso_U_23
_atom_site_aniso_U_13
_atom_site_aniso_U_12
C1 0.032(4) 0.032(5) 0.033(4) -0.007(4) 0.012(3) 0.005(3)
O1 0.024(3) 0.033(4) 0.035(4) -0.010(3) 0.007(3) -0.002(3)
C2 0.025(4) 0.025(5) 0.028(4) -0.001(4) 0.011(3) 0.001(3)
O2 0.019(3) 0.019(3) 0.016(3) -0.007(3) 0.006(2) 0.000(2)
C3 0.028(4) 0.013(4) 0.022(4) 0.005(3) 0.013(3) 0.001(3)
O3 0.019(3) 0.023(4) 0.024(3) -0.006(3) 0.007(2) -0.002(3)
C4 0.025(3) 0.020(5) 0.024(4) -0.001(3) 0.014(3) 0.001(3)
C5 0.022(3) 0.018(4) 0.021(4) 0.003(3) 0.012(3) -0.002(3)
C6 0.020(3) 0.018(4) 0.021(4) 0.001(3) 0.010(3) -0.002(3)
C7 0.026(3) 0.012(4) 0.015(4) -0.001(3) 0.011(3) -0.004(3)
C8 0.024(3) 0.020(4) 0.021(4) -0.003(3) 0.009(3) -0.002(3)
C9 0.026(4) 0.017(5) 0.028(4) -0.003(4) 0.010(3) -0.002(3)
C10 0.030(4) 0.054(6) 0.029(4) -0.004(4) 0.009(3) 0.004(4)
C11 0.025(5) 0.023(5) 0.018(4) -0.006(4) 0.008(4) 0.001(4)
C12 0.039(6) 0.056(7) 0.043(6) -0.004(5) 0.018(5) 0.002(5)
C13 0.024(4) 0.023(5) 0.016(4) -0.006(4) 0.007(3) 0.002(3)
C14 0.024(3) 0.010(4) 0.017(4) -0.009(3) 0.010(3) -0.001(3)
C15 0.026(4) 0.018(5) 0.029(4) 0.003(4) 0.015(3) 0.001(3)
C16 0.027(4) 0.023(5) 0.035(5) 0.001(4) 0.010(4) 0.004(3)
C17 0.021(4) 0.024(5) 0.029(5) -0.004(4) 0.007(4) 0.003(3)
C18 0.029(4) 0.026(5) 0.045(5) 0.005(4) 0.019(4) 0.001(4)
C19 0.032(4) 0.015(5) 0.025(5) 0.002(4) 0.016(3) 0.000(3)
O4 0.048(4) 0.069(6) 0.036(4) -0.002(4) 0.014(3) 0.002(4)
O5 0.059(7) 0.027(6) 0.034(6) 0.000 0.016(5) 0.000

loop_
_atom_type_symbol
_atom_type_description
_atom_type_scat_dispersion_real
_atom_type_scat_dispersion_imag
_atom_type_scat_source
C C 0.0033 0.0016 'International Tables Vol C Tables 4.2.6.8 and 6.1.1.4'
H H 0.0000 0.0000 'International Tables Vol C Tables 4.2.6.8 and 6.1.1.4'
O O 0.0106 0.0060 'International Tables Vol C Tables 4.2.6.8 and 6.1.1.4'

loop_
_geom_angle_atom_site_label_1
_geom_angle_atom_site_label_2
_geom_angle_atom_site_label_3
_geom_angle
O1 C1 C2 109.3(8)
O1 C1 C10 110.8(9)
C2 C1 C10 112.4(8)
O1 C1 H1 108.1
C2 C1 H1 108.1
C10 C1 H1 108.1
C1 O1 C9 111.7(7)
C1 C2 C3 108.9(8)
C1 C2 H2A 109.9
C3 C2 H2A 109.9
C1 C2 H2B 109.9
C3 C2 H2B 109.9
H2A C2 H2B 108.3
C6 O2 C13 116.8(6)
C8 C3 C4 119.6(8)
C8 C3 C2 121.0(8)
C4 C3 C2 119.4(8)
C5 O3 C11 117.1(6)
C5 C4 C3 119.7(8)
C5 C4 H4 120.1
C3 C4 H4 120.1
O3 C5 C4 125.1(8)
O3 C5 C6 114.9(7)
C4 C5 C6 120.0(8)
O2 C6 C7 125.2(8)
O2 C6 C5 115.2(7)
C7 C6 C5 119.5(8)
C6 C7 C8 120.2(8)
C6 C7 H7 119.9
C8 C7 H7 119.9
C3 C8 C7 121.0(8)
C3 C8 C9 121.1(8)
C7 C8 C9 117.9(8)
O1 C9 C8 112.1(7)
O1 C9 H9A 109.2
C8 C9 H9A 109.2
O1 C9 H9B 109.2
C8 C9 H9B 109.2
H9A C9 H9B 107.9
O4 C10 C12 107.8(9)
O4 C10 C1 108.6(9)
C12 C10 C1 112.8(10)
O4 C10 H10 109.2
C12 C10 H10 109.2
C1 C10 H10 109.2
O3 C11 H11A 109.5
O3 C11 H11B 109.5
H11A C11 H11B 109.5
O3 C11 H11C 109.5
H11A C11 H11C 109.5
H11B C11 H11C 109.5
C10 C12 H12A 109.5
C10 C12 H12B 109.5
H12A C12 H12B 109.5
C10 C12 H12C 109.5
H12A C12 H12C 109.5
H12B C12 H12C 109.5
O2 C13 C14 107.8(7)
O2 C13 H13A 110.2
C14 C13 H13A 110.2
O2 C13 H13B 110.2
C14 C13 H13B 110.2
H13A C13 H13B 108.5
C19 C14 C15 119.4(8)
C19 C14 C13 120.7(8)
C15 C14 C13 119.9(8)
C14 C15 C16 119.7(9)
C14 C15 H15 120.2
C16 C15 H15 120.2
C17 C16 C15 119.5(9)
C17 C16 H16 120.3
C15 C16 H16 120.3
C18 C17 C16 120.6(8)
C18 C17 H17 119.7
C16 C17 H17 119.7
C17 C18 C19 120.2(9)
C17 C18 H18 119.9
C19 C18 H18 119.9
C14 C19 C18 120.6(9)
C14 C19 H19 119.7
C18 C19 H19 119.7
C10 O4 H4A 109.5

loop_
_geom_bond_atom_site_label_1
_geom_bond_atom_site_label_2
_geom_bond_distance
C1 O1 1.420(12)
C1 C2 1.529(13)
C1 C10 1.548(13)
C1 H1 1.0000
O1 C9 1.439(10)
C2 C3 1.541(12)
C2 H2A 0.9900
C2 H2B 0.9900
O2 C6 1.372(10)
O2 C13 1.424(10)
C3 C8 1.358(12)
C3 C4 1.423(13)
O3 C5 1.366(10)
O3 C11 1.442(11)
C4 C5 1.381(12)
C4 H4 0.9500
C5 C6 1.410(12)
C6 C7 1.381(12)
C7 C8 1.397(12)
C7 H7 0.9500
C8 C9 1.525(12)
C9 H9A 0.9900
C9 H9B 0.9900
C10 O4 1.428(12)
C10 C12 1.484(16)
C10 H10 1.0000
C11 H11A 0.9800
C11 H11B 0.9800
C11 H11C 0.9800
C12 H12A 0.9800
C12 H12B 0.9800
C12 H12C 0.9800
C13 C14 1.508(11)
C13 H13A 0.9900
C13 H13B 0.9900
C14 C19 1.382(12)
C14 C15 1.390(12)
C15 C16 1.410(13)
C15 H15 0.9500
C16 C17 1.379(13)
C16 H16 0.9500
C17 C18 1.368(14)
C17 H17 0.9500
C18 C19 1.384(12)
C18 H18 0.9500
C19 H19 0.9500
O4 H4A 0.8400
O5 H5A 0.8707
